data_7057685
loop_
_publ_author_name
'Banerjee, Saikat'
'Patra, Roumi'
'Ghorai, Pravat'
'Brand\~ao, Paula'
'Chowdhury, Sougata Ghosh'
'Karmakar, Parimal'
'Saha, Amrita'

_publ_section_title
;
 Syntheses, crystal structures, DNA binding, DNA cleavage and DFT study of
 Co(iii) complexes involving azo-appended Schiff base ligands
;
_journal_issue 20
_journal_name_full 'New Journal of Chemistry'
_journal_page_first 16571
_journal_paper_doi 10.1039/C8NJ02235F
_journal_volume 42
_journal_year 2018
_chemical_formula_moiety 'C36 H38 Co N8 O6, C N S, 2(H2 O)'
_chemical_formula_sum 'C37 H42 Co N9 O8 S'
_chemical_formula_weight 831.78
_space_group_crystal_system triclinic
_space_group_IT_number 2
_space_group_name_Hall '-P 1'
_space_group_name_H-M_alt 'P -1'
_symmetry_space_group_name_Hall '-P 1'
_symmetry_space_group_name_H-M 'P -1'
_atom_sites_solution_hydrogens mixed
_audit_creation_method SHELXL-2016/6
_audit_update_record
;
2017-07-24 deposited with the CCDC.
2018-08-30 downloaded from the CCDC.
;
_cell_angle_alpha 77.892(2)
_cell_angle_beta 80.607(2)
_cell_angle_gamma 70.374(2)
_cell_formula_units_Z 2
_cell_length_a 9.5420(5)
_cell_length_b 11.3017(6)
_cell_length_c 19.6620(10)
_cell_measurement_reflns_used 530
_cell_measurement_temperature 150(2)
_cell_measurement_theta_max 29.22
_cell_measurement_theta_min 1.9
_cell_volume 1942.83(18)
_computing_structure_refinement 'SHELXL-2016/6 (Sheldrick, 2016)'
_computing_structure_solution 'SHELXT 2014/5 (Sheldrick, 2014)'
_diffrn_ambient_temperature 150(2)
_diffrn_measured_fraction_theta_full 0.996
_diffrn_measured_fraction_theta_max 0.992
_diffrn_measurement_device_type CCD
_diffrn_measurement_method 'omega and phi scans'
_diffrn_radiation_type MoK\a
_diffrn_radiation_wavelength 0.71073
_diffrn_reflns_av_R_equivalents 0.0534
_diffrn_reflns_av_unetI/netI 0.0451
_diffrn_reflns_Laue_measured_fraction_full 0.996
_diffrn_reflns_Laue_measured_fraction_max 0.992
_diffrn_reflns_limit_h_max 13
_diffrn_reflns_limit_h_min -13
_diffrn_reflns_limit_k_max 15
_diffrn_reflns_limit_k_min -15
_diffrn_reflns_limit_l_max 26
_diffrn_reflns_limit_l_min -26
_diffrn_reflns_number 59845
_diffrn_reflns_point_group_measured_fraction_full 0.996
_diffrn_reflns_point_group_measured_fraction_max 0.992
_diffrn_reflns_theta_full 25.242
_diffrn_reflns_theta_max 29.223
_diffrn_reflns_theta_min 1.940
_diffrn_source 'fine-focus sealed tube'
_exptl_absorpt_coefficient_mu 0.559
_exptl_absorpt_correction_T_max 0.989
_exptl_absorpt_correction_T_min 0.874
_exptl_absorpt_correction_type multi-scan
_exptl_absorpt_process_details SADBAS
_exptl_crystal_colour Brown
_exptl_crystal_density_diffrn 1.427
_exptl_crystal_description Plate
_exptl_crystal_F_000 868
_exptl_crystal_size_max 0.300
_exptl_crystal_size_mid 0.200
_exptl_crystal_size_min 0.020
_refine_diff_density_max 1.917
_refine_diff_density_min -1.644
_refine_diff_density_rms 0.113
_refine_ls_extinction_method none
_refine_ls_goodness_of_fit_ref 1.066
_refine_ls_hydrogen_treatment mixed
_refine_ls_matrix_type full
_refine_ls_number_parameters 537
_refine_ls_number_reflns 10480
_refine_ls_number_restraints 0
_refine_ls_restrained_S_all 1.066
_refine_ls_R_factor_all 0.0937
_refine_ls_R_factor_gt 0.0651
_refine_ls_shift/su_max 0.001
_refine_ls_shift/su_mean 0.000
_refine_ls_structure_factor_coef Fsqd
_refine_ls_weighting_details 'w=1/[\s^2^(Fo^2^)+(0.1005P)^2^+4.3561P] where P=(Fo^2^+2Fc^2^)/3'
_refine_ls_weighting_scheme calc
_refine_ls_wR_factor_gt 0.1877
_refine_ls_wR_factor_ref 0.2062
_reflns_Friedel_coverage 0.000
_reflns_number_gt 7641
_reflns_number_total 10466
_reflns_threshold_expression 'I > 2\s(I)'
_cod_data_source_file c8nj02235f2.cif
_cod_data_source_block shelx_CCDC1
_cod_depositor_comments 'Adding full bibliography for 7057683--7057685.cif.'
_cod_database_code 7057685
_shelx_shelxl_version_number 2016/6
_shelx_space_group_comment
;
The symmetry employed for this shelxl refinement is uniquely defined
by the following loop, which should always be used as a source of
symmetry information in preference to the above space-group names.
They are only intended as comments.
;
_shelx_estimated_absorpt_t_min 0.850
_shelx_estimated_absorpt_t_max 0.989

loop_
_space_group_symop_operation_xyz
'x, y, z'
'-x, -y, -z'

loop_
_atom_site_label
_atom_site_type_symbol
_atom_site_fract_x
_atom_site_fract_y
_atom_site_fract_z
_atom_site_U_iso_or_equiv
_atom_site_adp_type
_atom_site_occupancy
_atom_site_site_symmetry_order
_atom_site_calc_flag
_atom_site_refinement_flags_posn
_atom_site_refinement_flags_adp
_atom_site_refinement_flags_occupancy
_atom_site_disorder_assembly
_atom_site_disorder_group
Co Co 0.79664(5) 0.22338(4) 0.65770(2) 0.01772(13) Uani 1 1 d . . . . .
O1 O 0.8541(2) 0.2266(2) 0.74525(12) 0.0198(4) Uani 1 1 d . . . . .
O2 O 0.9359(3) 0.1862(2) 0.86932(12) 0.0230(5) Uani 1 1 d . . . . .
O3 O 0.5268(4) 0.2065(3) 0.45934(18) 0.0492(8) Uani 1 1 d . . . . .
O4 O 0.5954(2) 0.2464(2) 0.69682(12) 0.0201(4) Uani 1 1 d . . . . .
O5 O 0.3207(2) 0.3243(2) 0.75101(13) 0.0236(5) Uani 1 1 d . . . . .
O6 O 1.2428(8) 0.2588(10) 0.5243(3) 0.050(3) Uani 0.65(2) 1 d . . P A 1
O6A O 1.3037(19) 0.1980(14) 0.567(2) 0.121(14) Uani 0.35(2) 1 d . . P A 2
N1 N 0.7335(3) 0.4036(3) 0.63229(14) 0.0205(5) Uani 1 1 d . . . . .
N2 N 0.7386(3) 0.2234(3) 0.56420(15) 0.0247(6) Uani 1 1 d . . . . .
N3 N 0.6110(3) 0.6183(3) 0.89813(15) 0.0227(6) Uani 1 1 d . . . . .
N4 N 0.6236(3) 0.5881(3) 0.96272(15) 0.0218(5) Uani 1 1 d . . . . .
N5 N 0.8561(3) 0.0425(3) 0.68214(15) 0.0199(5) Uani 1 1 d . . . . .
N6 N 1.0106(3) 0.1986(3) 0.62082(16) 0.0238(6) Uani 1 1 d . . . . .
N7 N 0.3192(3) -0.1187(3) 0.81198(16) 0.0238(6) Uani 1 1 d . . . . .
N8 N 0.1855(3) -0.0762(3) 0.83703(16) 0.0245(6) Uani 1 1 d . . . . .
C1 C 0.8055(3) 0.3241(3) 0.77728(16) 0.0179(6) Uani 1 1 d . . . . .
C2 C 0.8409(3) 0.3055(3) 0.84788(17) 0.0182(6) Uani 1 1 d . . . . .
C3 C 0.7826(3) 0.3988(3) 0.88849(17) 0.0196(6) Uani 1 1 d . . . . .
H3 H 0.805158 0.383068 0.935490 0.024 Uiso 1 1 calc R U . . .
C4 C 0.6878(4) 0.5192(3) 0.85944(18) 0.0216(6) Uani 1 1 d . . . . .
C5 C 0.6629(4) 0.5438(3) 0.79037(18) 0.0233(6) Uani 1 1 d . . . . .
H5 H 0.605373 0.626767 0.770600 0.028 Uiso 1 1 calc R U . . .
C6 C 0.7211(3) 0.4486(3) 0.74833(17) 0.0202(6) Uani 1 1 d . . . . .
C7 C 0.9772(4) 0.1596(3) 0.93821(19) 0.0308(8) Uani 1 1 d . . . . .
H7A H 1.024503 0.221198 0.943846 0.046 Uiso 1 1 calc R U . . .
H7B H 1.047822 0.073286 0.946788 0.046 Uiso 1 1 calc R U . . .
H7C H 0.887900 0.165849 0.971676 0.046 Uiso 1 1 calc R U . . .
C8 C 0.6968(4) 0.4820(3) 0.67547(18) 0.0214(6) Uani 1 1 d . . . . .
H8 H 0.649902 0.569242 0.658008 0.026 Uiso 1 1 calc R U . . .
C9 C 0.7041(4) 0.4465(3) 0.55914(18) 0.0286(7) Uani 1 1 d . . . . .
H9A H 0.797950 0.446933 0.529081 0.034 Uiso 1 1 calc R U . . .
H9B H 0.632449 0.533813 0.552755 0.034 Uiso 1 1 calc R U . . .
C10 C 0.6393(4) 0.3543(3) 0.5402(2) 0.0295(7) Uani 1 1 d . . . . .
H10A H 0.536597 0.365899 0.563551 0.035 Uiso 1 1 calc R U . . .
H10B H 0.635285 0.368795 0.489056 0.035 Uiso 1 1 calc R U . . .
C11 C 0.6779(5) 0.1216(4) 0.5574(2) 0.0336(8) Uani 1 1 d . . . . .
H11A H 0.579046 0.135120 0.585126 0.040 Uiso 1 1 calc R U . . .
H11B H 0.744986 0.038466 0.578250 0.040 Uiso 1 1 calc R U . . .
C12 C 0.6600(5) 0.1142(4) 0.4834(2) 0.0409(10) Uani 1 1 d . . . . .
H12A H 0.747352 0.128034 0.451941 0.049 Uiso 1 1 calc R U . . .
H12B H 0.657652 0.027938 0.481702 0.049 Uiso 1 1 calc R U . . .
C13 C 0.5440(3) 0.6890(3) 1.00141(18) 0.0219(6) Uani 1 1 d . . . . .
C14 C 0.5458(4) 0.6571(3) 1.07315(19) 0.0246(7) Uani 1 1 d . . . . .
H14 H 0.596584 0.572446 1.093527 0.030 Uiso 1 1 calc R U . . .
C15 C 0.4738(4) 0.7481(4) 1.1155(2) 0.0288(7) Uani 1 1 d . . . . .
H15 H 0.474939 0.725649 1.164795 0.035 Uiso 1 1 calc R U . . .
C16 C 0.4005(4) 0.8711(4) 1.0860(2) 0.0327(8) Uani 1 1 d . . . . .
H16 H 0.352869 0.934104 1.114897 0.039 Uiso 1 1 calc R U . . .
C17 C 0.3964(4) 0.9027(4) 1.0143(2) 0.0342(8) Uani 1 1 d . . . . .
H17 H 0.343894 0.987164 0.994250 0.041 Uiso 1 1 calc R U . . .
C18 C 0.4682(4) 0.8125(3) 0.9713(2) 0.0287(7) Uani 1 1 d . . . . .
H18 H 0.465576 0.834663 0.922039 0.034 Uiso 1 1 calc R U . . .
C19 C 0.5387(3) 0.1568(3) 0.72751(16) 0.0175(6) Uani 1 1 d . . . . .
C20 C 0.3853(3) 0.1951(3) 0.75618(16) 0.0184(6) Uani 1 1 d . . . . .
C21 C 0.3119(3) 0.1082(3) 0.78547(16) 0.0187(6) Uani 1 1 d . . . . .
H21 H 0.210201 0.136006 0.804088 0.022 Uiso 1 1 calc R U . . .
C22 C 0.3895(4) -0.0235(3) 0.78770(18) 0.0217(6) Uani 1 1 d . . . . .
C23 C 0.5388(4) -0.0643(3) 0.76422(19) 0.0232(6) Uani 1 1 d . . . . .
H23 H 0.590326 -0.152970 0.767433 0.028 Uiso 1 1 calc R U . . .
C24 C 0.6164(3) 0.0244(3) 0.73532(17) 0.0203(6) Uani 1 1 d . . . . .
C25 C 0.1835(4) 0.3687(3) 0.7937(2) 0.0300(8) Uani 1 1 d . . . . .
H25A H 0.103703 0.349851 0.776564 0.045 Uiso 1 1 calc R U . . .
H25B H 0.157406 0.460846 0.791626 0.045 Uiso 1 1 calc R U . . .
H25C H 0.195288 0.325672 0.842153 0.045 Uiso 1 1 calc R U . . .
C26 C 0.7737(4) -0.0248(3) 0.71359(18) 0.0218(6) Uani 1 1 d . . . . .
H26 H 0.819597 -0.114434 0.723472 0.026 Uiso 1 1 calc R U . . .
C27 C 1.0141(4) -0.0197(3) 0.6600(2) 0.0301(8) Uani 1 1 d . . . . .
H27A H 1.024768 -0.041314 0.612746 0.036 Uiso 1 1 calc R U . . .
H27B H 1.054712 -0.099167 0.692934 0.036 Uiso 1 1 calc R U . . .
C28 C 1.0961(4) 0.0724(3) 0.6594(2) 0.0292(7) Uani 1 1 d . . . . .
H28A H 1.198538 0.042488 0.635863 0.035 Uiso 1 1 calc R U . . .
H28B H 1.103442 0.079977 0.707866 0.035 Uiso 1 1 calc R U . . .
C29 C 1.0720(4) 0.3004(4) 0.6246(2) 0.0355(9) Uani 1 1 d . . . . .
H29A H 1.071417 0.304765 0.674425 0.043 Uiso 1 1 calc R U . . .
H29B H 1.005078 0.382809 0.602918 0.043 Uiso 1 1 calc R U . . .
C30 C 1.2286(6) 0.2842(5) 0.5895(3) 0.0555(14) Uani 1 1 d . . . . .
C31 C 0.1134(4) -0.1707(3) 0.86352(18) 0.0225(6) Uani 1 1 d . . . . .
C32 C -0.0414(4) -0.1262(3) 0.8671(2) 0.0302(8) Uani 1 1 d . . . . .
H32 H -0.092137 -0.038796 0.851907 0.036 Uiso 1 1 calc R U . . .
C33 C -0.1221(4) -0.2121(4) 0.8935(2) 0.0357(9) Uani 1 1 d . . . . .
H33 H -0.227891 -0.183766 0.894273 0.043 Uiso 1 1 calc R U . . .
C34 C -0.0482(4) -0.3373(4) 0.9184(2) 0.0317(8) Uani 1 1 d . . . . .
H34 H -0.103292 -0.395044 0.936689 0.038 Uiso 1 1 calc R U . . .
C35 C 0.1067(4) -0.3798(3) 0.9168(2) 0.0322(8) Uani 1 1 d . . . . .
H35 H 0.156733 -0.466008 0.934930 0.039 Uiso 1 1 calc R U . . .
C36 C 0.1887(4) -0.2969(3) 0.8889(2) 0.0285(7) Uani 1 1 d . . . . .
H36 H 0.294741 -0.326018 0.887159 0.034 Uiso 1 1 calc R U . . .
S12 S 1.0404(2) 0.35484(17) 0.34339(10) 0.0791(5) Uani 1 1 d . . . . .
N100 N 1.0160(5) 0.1780(5) 0.4675(2) 0.0562(11) Uani 1 1 d . . . . .
C100 C 1.0259(5) 0.2571(5) 0.4174(2) 0.0431(10) Uani 1 1 d . . . . .
H2 H 0.835(6) 0.215(5) 0.530(3) 0.042(13) Uiso 1 1 d . . . . .
H6 H 1.032(5) 0.187(4) 0.574(3) 0.038(12) Uiso 1 1 d . . . . .
O100 O 0.6207(4) 0.2432(3) 0.31657(18) 0.0441(7) Uani 1 1 d . . . . .
O200 O 0.6613(5) 0.4545(3) 0.34766(19) 0.0479(8) Uani 1 1 d . . . . .
H10C H 0.641(7) 0.232(5) 0.273(3) 0.057 Uiso 1 1 d . U . . .
H10D H 0.650(6) 0.316(6) 0.315(3) 0.057 Uiso 1 1 d . U . . .
H20A H 0.646(7) 0.512(6) 0.326(3) 0.057 Uiso 1 1 d . U . . .
H20B H 0.757(7) 0.426(6) 0.354(3) 0.057 Uiso 1 1 d . U . . .

loop_
_atom_site_aniso_label
_atom_site_aniso_U_11
_atom_site_aniso_U_22
_atom_site_aniso_U_33
_atom_site_aniso_U_23
_atom_site_aniso_U_13
_atom_site_aniso_U_12
Co 0.0135(2) 0.0178(2) 0.0209(2) -0.00409(15) 0.00016(15) -0.00402(15)
O1 0.0202(11) 0.0152(10) 0.0216(11) -0.0052(8) -0.0016(8) -0.0013(8)
O2 0.0220(11) 0.0173(11) 0.0238(11) -0.0034(9) -0.0036(9) 0.0021(9)
O3 0.0386(17) 0.058(2) 0.0512(19) -0.0145(16) -0.0056(14) -0.0120(15)
O4 0.0157(10) 0.0148(10) 0.0270(12) -0.0020(8) 0.0008(8) -0.0036(8)
O5 0.0169(10) 0.0132(10) 0.0347(13) -0.0026(9) 0.0041(9) -0.0011(8)
O6 0.036(3) 0.085(6) 0.035(3) -0.013(3) 0.003(2) -0.029(4)
O6A 0.041(8) 0.040(8) 0.26(4) -0.031(13) 0.051(15) -0.018(6)
N1 0.0187(12) 0.0208(13) 0.0223(13) -0.0015(10) -0.0018(10) -0.0077(10)
N2 0.0232(14) 0.0263(14) 0.0248(14) -0.0052(11) -0.0034(11) -0.0069(11)
N3 0.0205(13) 0.0184(12) 0.0282(14) -0.0083(11) -0.0019(11) -0.0025(10)
N4 0.0171(12) 0.0208(13) 0.0277(14) -0.0082(11) 0.0003(10) -0.0049(10)
N5 0.0136(12) 0.0194(12) 0.0259(14) -0.0073(10) -0.0003(10) -0.0027(10)
N6 0.0177(13) 0.0270(14) 0.0281(15) -0.0083(12) 0.0021(11) -0.0084(11)
N7 0.0178(13) 0.0179(13) 0.0334(15) 0.0009(11) -0.0027(11) -0.0056(10)
N8 0.0192(13) 0.0181(13) 0.0341(16) -0.0017(11) 0.0000(11) -0.0062(10)
C1 0.0141(13) 0.0161(13) 0.0221(15) -0.0033(11) 0.0009(11) -0.0041(10)
C2 0.0147(13) 0.0130(13) 0.0245(15) -0.0022(11) -0.0005(11) -0.0025(10)
C3 0.0160(13) 0.0184(14) 0.0238(15) -0.0057(12) 0.0001(11) -0.0043(11)
C4 0.0175(14) 0.0180(14) 0.0291(17) -0.0067(12) -0.0016(12) -0.0039(11)
C5 0.0214(15) 0.0163(14) 0.0292(17) -0.0032(12) -0.0039(13) -0.0017(12)
C6 0.0181(14) 0.0163(14) 0.0247(15) -0.0034(12) -0.0023(12) -0.0032(11)
C7 0.037(2) 0.0234(16) 0.0247(17) -0.0022(13) -0.0078(15) 0.0008(14)
C8 0.0195(14) 0.0163(14) 0.0275(16) -0.0001(12) -0.0048(12) -0.0056(11)
C9 0.037(2) 0.0267(17) 0.0221(16) 0.0029(13) -0.0086(14) -0.0123(15)
C10 0.0299(18) 0.0295(18) 0.0280(18) -0.0021(14) -0.0083(14) -0.0070(14)
C11 0.036(2) 0.0332(19) 0.035(2) -0.0080(16) -0.0080(16) -0.0112(16)
C12 0.037(2) 0.047(2) 0.041(2) -0.0185(19) -0.0074(18) -0.0090(18)
C13 0.0148(14) 0.0210(15) 0.0308(17) -0.0093(13) 0.0001(12) -0.0049(11)
C14 0.0171(14) 0.0259(16) 0.0315(18) -0.0087(13) -0.0004(13) -0.0062(12)
C15 0.0208(16) 0.0369(19) 0.0331(19) -0.0169(15) 0.0037(13) -0.0111(14)
C16 0.0233(17) 0.0332(19) 0.045(2) -0.0234(17) 0.0037(15) -0.0059(14)
C17 0.0286(18) 0.0220(17) 0.047(2) -0.0123(16) -0.0040(16) 0.0021(14)
C18 0.0252(17) 0.0250(17) 0.0332(19) -0.0082(14) -0.0043(14) -0.0016(13)
C19 0.0152(13) 0.0161(13) 0.0202(14) -0.0018(11) -0.0027(11) -0.0040(11)
C20 0.0173(14) 0.0128(13) 0.0224(15) -0.0022(11) -0.0021(11) -0.0015(10)
C21 0.0158(13) 0.0174(14) 0.0215(15) -0.0024(11) -0.0020(11) -0.0037(11)
C22 0.0199(15) 0.0151(14) 0.0294(16) -0.0010(12) -0.0023(12) -0.0064(11)
C23 0.0194(15) 0.0145(14) 0.0340(18) -0.0027(12) -0.0028(13) -0.0037(11)
C24 0.0182(14) 0.0153(14) 0.0262(16) -0.0054(12) -0.0013(12) -0.0032(11)
C25 0.0205(16) 0.0223(16) 0.042(2) -0.0081(15) 0.0069(14) -0.0027(13)
C26 0.0188(15) 0.0153(14) 0.0297(17) -0.0058(12) -0.0026(12) -0.0020(11)
C27 0.0148(15) 0.0237(16) 0.047(2) -0.0103(15) 0.0027(14) -0.0003(12)
C28 0.0175(15) 0.0287(17) 0.040(2) -0.0097(15) -0.0024(14) -0.0034(13)
C29 0.0234(17) 0.037(2) 0.051(2) -0.0137(18) 0.0022(16) -0.0158(15)
C30 0.048(3) 0.064(3) 0.070(3) -0.031(3) 0.023(2) -0.039(3)
C31 0.0183(14) 0.0188(14) 0.0299(17) -0.0027(12) -0.0008(12) -0.0068(12)
C32 0.0184(16) 0.0225(16) 0.044(2) 0.0016(15) -0.0038(14) -0.0024(13)
C33 0.0179(16) 0.0292(18) 0.056(3) 0.0022(17) -0.0034(16) -0.0079(14)
C34 0.0231(17) 0.0272(18) 0.045(2) 0.0015(15) -0.0023(15) -0.0129(14)
C35 0.0244(17) 0.0178(15) 0.049(2) 0.0026(15) -0.0005(16) -0.0066(13)
C36 0.0168(15) 0.0200(16) 0.045(2) -0.0011(14) -0.0014(14) -0.0039(12)
S12 0.0867(12) 0.0611(9) 0.0884(12) -0.0064(8) 0.0055(10) -0.0320(9)
N100 0.055(3) 0.082(3) 0.041(2) -0.023(2) 0.0094(19) -0.032(2)
C100 0.041(2) 0.049(3) 0.045(2) -0.023(2) 0.0095(19) -0.019(2)
O100 0.054(2) 0.0343(16) 0.0442(18) -0.0056(14) -0.0031(15) -0.0151(14)
O200 0.063(2) 0.0321(16) 0.047(2) 0.0049(14) -0.0053(17) -0.0198(16)

loop_
_atom_type_symbol
_atom_type_description
_atom_type_scat_dispersion_real
_atom_type_scat_dispersion_imag
_atom_type_scat_source
C C 0.0033 0.0016 'International Tables Vol C Tables 4.2.6.8 and 6.1.1.4'
H H 0.0000 0.0000 'International Tables Vol C Tables 4.2.6.8 and 6.1.1.4'
N N 0.0061 0.0033 'International Tables Vol C Tables 4.2.6.8 and 6.1.1.4'
O O 0.0106 0.0060 'International Tables Vol C Tables 4.2.6.8 and 6.1.1.4'
Co Co 0.3494 0.9721 'International Tables Vol C Tables 4.2.6.8 and 6.1.1.4'
S S 0.1246 0.1234 'International Tables Vol C Tables 4.2.6.8 and 6.1.1.4'

loop_
_geom_angle_atom_site_label_1
_geom_angle_atom_site_label_2
_geom_angle_atom_site_label_3
_geom_angle
N1 Co O1 93.69(11)
N1 Co O4 84.92(11)
O1 Co O4 91.06(10)
N1 Co N5 178.60(12)
O1 Co N5 87.42(11)
O4 Co N5 94.22(10)
N1 Co N6 95.45(12)
O1 Co N6 86.42(11)
O4 Co N6 177.47(12)
N5 Co N6 85.45(12)
N1 Co N2 85.24(12)
O1 Co N2 178.51(11)
O4 Co N2 89.90(11)
N5 Co N2 93.66(12)
N6 Co N2 92.63(12)
C1 O1 Co 124.5(2)
C2 O2 C7 117.0(3)
C19 O4 Co 126.17(19)
C20 O5 C25 117.1(3)
C8 N1 C9 121.3(3)
C8 N1 Co 124.8(2)
C9 N1 Co 113.0(2)
C11 N2 C10 113.2(3)
C11 N2 Co 118.2(2)
C10 N2 Co 107.0(2)
C11 N2 H2 107(3)
C10 N2 H2 104(3)
Co N2 H2 106(3)
N4 N3 C4 114.3(3)
N3 N4 C13 113.8(3)
C26 N5 C27 119.9(3)
C26 N5 Co 126.8(2)
C27 N5 Co 113.3(2)
C29 N6 C28 112.0(3)
C29 N6 Co 116.9(2)
C28 N6 Co 105.3(2)
C29 N6 H6 105(3)
C28 N6 H6 103(3)
Co N6 H6 114(3)
N8 N7 C22 113.6(3)
N7 N8 C31 114.6(3)
O1 C1 C6 125.4(3)
O1 C1 C2 117.7(3)
C6 C1 C2 116.9(3)
C3 C2 O2 124.7(3)
C3 C2 C1 122.1(3)
O2 C2 C1 113.2(3)
C2 C3 C4 119.1(3)
C2 C3 H3 120.5
C4 C3 H3 120.5
C5 C4 N3 116.0(3)
C5 C4 C3 120.1(3)
N3 C4 C3 123.9(3)
C4 C5 C6 121.2(3)
C4 C5 H5 119.4
C6 C5 H5 119.4
C5 C6 C1 120.0(3)
C5 C6 C8 118.4(3)
C1 C6 C8 121.5(3)
O2 C7 H7A 109.5
O2 C7 H7B 109.5
H7A C7 H7B 109.5
O2 C7 H7C 109.5
H7A C7 H7C 109.5
H7B C7 H7C 109.5
N1 C8 C6 125.2(3)
N1 C8 H8 117.4
C6 C8 H8 117.4
N1 C9 C10 106.9(3)
N1 C9 H9A 110.4
C10 C9 H9A 110.4
N1 C9 H9B 110.4
C10 C9 H9B 110.4
H9A C9 H9B 108.6
N2 C10 C9 107.1(3)
N2 C10 H10A 110.3
C9 C10 H10A 110.3
N2 C10 H10B 110.3
C9 C10 H10B 110.3
H10A C10 H10B 108.5
N2 C11 C12 115.4(3)
N2 C11 H11A 108.4
C12 C11 H11A 108.4
N2 C11 H11B 108.4
C12 C11 H11B 108.4
H11A C11 H11B 107.5
O3 C12 C11 111.7(3)
O3 C12 H12A 109.3
C11 C12 H12A 109.3
O3 C12 H12B 109.3
C11 C12 H12B 109.3
H12A C12 H12B 107.9
C14 C13 C18 120.1(3)
C14 C13 N4 115.6(3)
C18 C13 N4 124.3(3)
C13 C14 C15 120.3(3)
C13 C14 H14 119.8
C15 C14 H14 119.8
C16 C15 C14 120.0(4)
C16 C15 H15 120.0
C14 C15 H15 120.0
C15 C16 C17 119.8(3)
C15 C16 H16 120.1
C17 C16 H16 120.1
C16 C17 C18 120.8(3)
C16 C17 H17 119.6
C18 C17 H17 119.6
C17 C18 C13 119.0(4)
C17 C18 H18 120.5
C13 C18 H18 120.5
O4 C19 C24 125.3(3)
O4 C19 C20 117.3(3)
C24 C19 C20 117.4(3)
O5 C20 C21 124.0(3)
O5 C20 C19 114.1(3)
C21 C20 C19 121.9(3)
C20 C21 C22 119.3(3)
C20 C21 H21 120.4
C22 C21 H21 120.4
C23 C22 N7 116.7(3)
C23 C22 C21 120.5(3)
N7 C22 C21 122.9(3)
C22 C23 C24 120.6(3)
C22 C23 H23 119.7
C24 C23 H23 119.7
C23 C24 C19 120.0(3)
C23 C24 C26 117.8(3)
C19 C24 C26 122.2(3)
O5 C25 H25A 109.5
O5 C25 H25B 109.5
H25A C25 H25B 109.5
O5 C25 H25C 109.5
H25A C25 H25C 109.5
H25B C25 H25C 109.5
N5 C26 C24 125.1(3)
N5 C26 H26 117.5
C24 C26 H26 117.5
N5 C27 C28 107.0(3)
N5 C27 H27A 110.3
C28 C27 H27A 110.3
N5 C27 H27B 110.3
C28 C27 H27B 110.3
H27A C27 H27B 108.6
C27 C28 N6 107.7(3)
C27 C28 H28A 110.2
N6 C28 H28A 110.2
C27 C28 H28B 110.2
N6 C28 H28B 110.2
H28A C28 H28B 108.5
N6 C29 C30 114.9(3)
N6 C29 H29A 108.5
C30 C29 H29A 108.5
N6 C29 H29B 108.5
C30 C29 H29B 108.5
H29A C29 H29B 107.5
O6A C30 C29 125.7(7)
O6 C30 C29 111.7(5)
C32 C31 C36 121.1(3)
C32 C31 N8 115.1(3)
C36 C31 N8 123.7(3)
C31 C32 C33 119.1(3)
C31 C32 H32 120.5
C33 C32 H32 120.5
C34 C33 C32 120.1(3)
C34 C33 H33 120.0
C32 C33 H33 120.0
C33 C34 C35 120.3(3)
C33 C34 H34 119.8
C35 C34 H34 119.8
C36 C35 C34 120.4(3)
C36 C35 H35 119.8
C34 C35 H35 119.8
C31 C36 C35 119.0(3)
C31 C36 H36 120.5
C35 C36 H36 120.5
N100 C100 S12 174.0(4)
H10C O100 H10D 102(5)
H20A O200 H20B 110(6)

loop_
_geom_bond_atom_site_label_1
_geom_bond_atom_site_label_2
_geom_bond_distance
Co N1 1.899(3)
Co O1 1.901(2)
Co O4 1.901(2)
Co N5 1.905(3)
Co N6 1.997(3)
Co N2 2.004(3)
O1 C1 1.296(4)
O2 C2 1.372(3)
O2 C7 1.415(4)
O3 C12 1.424(5)
O4 C19 1.300(4)
O5 C20 1.369(3)
O5 C25 1.431(4)
O6 C30 1.348(7)
O6A C30 1.129(15)
N1 C8 1.280(4)
N1 C9 1.459(4)
N2 C11 1.489(5)
N2 C10 1.490(5)
N2 H2 1.04(5)
N3 N4 1.259(4)
N3 C4 1.412(4)
N4 C13 1.432(4)
N5 C26 1.275(4)
N5 C27 1.470(4)
N6 C29 1.475(5)
N6 C28 1.498(5)
N6 H6 0.94(5)
N7 N8 1.258(4)
N7 C22 1.414(4)
N8 C31 1.424(4)
C1 C6 1.415(4)
C1 C2 1.438(4)
C2 C3 1.368(4)
C3 C4 1.419(4)
C3 H3 0.9500
C4 C5 1.371(5)
C5 C6 1.404(4)
C5 H5 0.9500
C6 C8 1.439(5)
C7 H7A 0.9800
C7 H7B 0.9800
C7 H7C 0.9800
C8 H8 0.9500
C9 C10 1.509(5)
C9 H9A 0.9900
C9 H9B 0.9900
C10 H10A 0.9900
C10 H10B 0.9900
C11 C12 1.515(6)
C11 H11A 0.9900
C11 H11B 0.9900
C12 H12A 0.9900
C12 H12B 0.9900
C13 C14 1.382(5)
C13 C18 1.391(5)
C14 C15 1.386(5)
C14 H14 0.9500
C15 C16 1.378(6)
C15 H15 0.9500
C16 C17 1.384(6)
C16 H16 0.9500
C17 C18 1.389(5)
C17 H17 0.9500
C18 H18 0.9500
C19 C24 1.417(4)
C19 C20 1.433(4)
C20 C21 1.371(4)
C21 C22 1.418(4)
C21 H21 0.9500
C22 C23 1.374(5)
C23 C24 1.414(4)
C23 H23 0.9500
C24 C26 1.440(4)
C25 H25A 0.9800
C25 H25B 0.9800
C25 H25C 0.9800
C26 H26 0.9500
C27 C28 1.495(5)
C27 H27A 0.9900
C27 H27B 0.9900
C28 H28A 0.9900
C28 H28B 0.9900
C29 C30 1.508(6)
C29 H29A 0.9900
C29 H29B 0.9900
C31 C32 1.387(5)
C31 C36 1.389(5)
C32 C33 1.401(5)
C32 H32 0.9500
C33 C34 1.375(5)
C33 H33 0.9500
C34 C35 1.389(5)
C34 H34 0.9500
C35 C36 1.389(5)
C35 H35 0.9500
C36 H36 0.9500
S12 C100 1.649(5)
N100 C100 1.199(7)
O100 H10C 0.86(6)
O100 H10D 0.95(6)
O200 H20A 0.68(6)
O200 H20B 0.88(6)
